data_1505607
loop_
_publ_author_name
'Bradford, Tanya A.'
'Payne, Alan D.'
'Willis, Anthony C.'
'Paddon-Row, Michael N'
'Sherburn, Michael S.'

_publ_section_title
;
 Cross-coupling for cross-conjugation: practical synthesis and Diels-Alder
 reactions of [3]dendralenes.
;
_journal_issue 23
_journal_name_full 'Organic letters'
_journal_page_first 4861
_journal_page_last 4864
_journal_paper_doi 10.1021/ol7021998
_journal_volume 9
_journal_year 2007
_chemical_compound_source local
_chemical_formula_moiety 'C23 H24 N2 O5'
_chemical_formula_sum 'C23 H24 N2 O5'
_chemical_formula_weight 408.45
_space_group_IT_number 14
_symmetry_cell_setting monoclinic
_symmetry_space_group_name_Hall '-P 2yn'
_symmetry_space_group_name_H-M 'P 1 21/n 1'
_atom_sites_solution_hydrogens geom
_atom_sites_solution_primary direct
_audit_creation_date 06-09-11
_audit_creation_method CRYSTALS_ver_12.18
_audit_update_record
;
2006-09-11 - Report on  C23 H24 N2 O5
             by Anthony C. Willis
             for Tanya Bradford and Mick Sherburn
2006-09-11 - passes checkcif tests with minor warnings
;
_cell_angle_alpha 90
_cell_angle_beta 108.4998(11)
_cell_angle_gamma 90
_cell_formula_units_Z 4
_cell_length_a 10.3810(2)
_cell_length_b 17.5494(4)
_cell_length_c 11.4583(2)
_cell_measurement_reflns_used 33773
_cell_measurement_temperature 200
_cell_measurement_theta_max 27
_cell_measurement_theta_min 3
_cell_volume 1979.61(7)
_computing_cell_refinement 'Denzo/Scalepack (Otwinowski & Minor, 1997)'
_computing_data_collection 'COLLECT (Nonius BV, 1997)'
_computing_data_reduction 'Denzo/Scalepack '
_computing_molecular_graphics
;
ORTEP-II (Johnson 1976) in teXsan (MSC, 1992-1997)
;
_computing_publication_material 'CRYSTALS '
_computing_structure_refinement 'CRYSTALS (Watkin et al 2003)'
_computing_structure_solution 'SIR92 (Altomare et al, 1994)'
_diffrn_ambient_temperature 200
_diffrn_measured_fraction_theta_full 0.998
_diffrn_measured_fraction_theta_max 0.998
_diffrn_measurement_device_type 'Nonius KappaCCD'
_diffrn_measurement_method ' \f and \w scans with CCD '
_diffrn_radiation_monochromator graphite
_diffrn_radiation_type 'Mo K\a'
_diffrn_radiation_wavelength 0.71073
_diffrn_reflns_av_R_equivalents 0.047
_diffrn_reflns_limit_h_max 13
_diffrn_reflns_limit_h_min -13
_diffrn_reflns_limit_k_max 22
_diffrn_reflns_limit_k_min -21
_diffrn_reflns_limit_l_max 14
_diffrn_reflns_limit_l_min -14
_diffrn_reflns_number 44559
_diffrn_reflns_theta_full 27.486
_diffrn_reflns_theta_max 27.486
_diffrn_reflns_theta_min 2.585
_diffrn_standards_number 0
_exptl_absorpt_coefficient_mu 0.097
_exptl_absorpt_correction_T_max 0.990
_exptl_absorpt_correction_T_min 0.968
_exptl_absorpt_correction_type integration
_exptl_absorpt_process_details
;
via Gaussian method (Coppens, 1970) implemented in maXus (2000)
;
_exptl_crystal_colour colourless
_exptl_crystal_density_diffrn 1.370
_exptl_crystal_density_meas ?
_exptl_crystal_description prism
_exptl_crystal_F_000 864
_exptl_crystal_size_max 0.40
_exptl_crystal_size_mid 0.20
_exptl_crystal_size_min 0.13
_refine_diff_density_max 0.20
_refine_diff_density_min -0.18
_refine_ls_extinction_method None
_refine_ls_goodness_of_fit_ref 1.1404
_refine_ls_hydrogen_treatment refxyz
_refine_ls_matrix_type full
_refine_ls_number_parameters 343
_refine_ls_number_reflns 2916
_refine_ls_number_restraints 0
_refine_ls_R_factor_all 0.0590
_refine_ls_R_factor_gt 0.0342
_refine_ls_shift/su_max 0.003308
_refine_ls_structure_factor_coef F
_refine_ls_weighting_details
;
 Method, part 1, Chebychev polynomial, (Watkin, 1994, Prince, 1982) 
 [weight] = 1.0/[A~0~*T~0~(x)+A~1~*T~1~(x) ... +A~n-1~]*T~n-1~(x)] 
 where A~i~ are the Chebychev coefficients listed below and x= Fcalc/Fmax 
 Method = Robust Weighting (Prince, 1982) 
 W = [weight] * [1-(deltaF/6*sigmaF)^2^]^2^ 
 A~i~ are: 
 0.721 0.472 0.465 
;
_refine_ls_weighting_scheme calc
_refine_ls_wR_factor_all 0.0540
_refine_ls_wR_factor_gt 0.0411
_refine_ls_wR_factor_ref 0.0411
_reflns_limit_h_max 12
_reflns_limit_h_min -13
_reflns_limit_k_max 22
_reflns_limit_k_min 0
_reflns_limit_l_max 14
_reflns_limit_l_min 0
_reflns_number_gt 2916
_reflns_number_total 4545
_reflns_threshold_expression I>2.0\s(I)
_oxford_diffrn_Wilson_B_factor 2.76
_oxford_diffrn_Wilson_scale 3.18
_oxford_refine_ls_scale 0.5874(11)
_oxford_structure_analysis_title '9111245 she0621'
_cod_data_source_file ol7021998-file004.cif
_cod_data_source_block she0621
_cod_depositor_comments
;
The following automatic conversions were performed:

'_symmetry_cell_setting' value 'Monoclinic' changed to 'monoclinic'
according to /home/saulius/struct/CIF-dictionaries/cif_core.dic
dictionary named 'cif_core.dic' version 2.4.1 from 2010-06-29.

Automatic conversion script
Id: cif_fix_values 1715 2011-07-08 13:25:40Z adriana 

The following automatic conversions were performed:

'_exptl_crystal_density_meas' value 'not measured' was changed to '?'
- the value is perceived as not measured.

Automatic conversion script
Id: cif_fix_values 3008 2015-01-20 13:52:24Z robertas 
;
_cod_original_sg_symbol_H-M 'P 1 21/n 1 '
_cod_database_code 1505607

loop_
_symmetry_equiv_pos_as_xyz
x,y,z
-x,-y,-z
-x+1/2,y+1/2,-z+1/2
x+1/2,-y+1/2,z+1/2

loop_
_atom_site_label
_atom_site_type_symbol
_atom_site_fract_x
_atom_site_fract_y
_atom_site_fract_z
_atom_site_U_iso_or_equiv
_atom_site_occupancy
_atom_site_adp_type
O17 O 0.98318(12) 0.40558(7) 0.97425(11) 0.0472 1.0000 Uani
O19 O 0.52621(12) 0.44007(8) 0.85896(11) 0.0498 1.0000 Uani
O21 O 0.80413(13) 0.76444(6) 0.52558(12) 0.0496 1.0000 Uani
O23 O 0.83710(12) 0.51507(7) 0.43351(10) 0.0439 1.0000 Uani
O29 O 0.14321(10) 0.73170(7) 0.56373(10) 0.0422 1.0000 Uani
N2 N 0.75757(13) 0.43151(8) 0.94008(11) 0.0371 1.0000 Uani
N11 N 0.81477(13) 0.64380(7) 0.45269(11) 0.0364 1.0000 Uani
C1 C 0.86715(16) 0.40859(8) 0.90527(14) 0.0364 1.0000 Uani
C3 C 0.63502(16) 0.42613(9) 0.84660(14) 0.0374 1.0000 Uani
C4 C 0.66362(16) 0.40400(9) 0.72923(14) 0.0352 1.0000 Uani
C5 C 0.61901(15) 0.46949(8) 0.63507(13) 0.0314 1.0000 Uani
C6 C 0.71081(13) 0.53758(8) 0.67915(11) 0.0272 1.0000 Uani
C7 C 0.67636(13) 0.61002(8) 0.69079(12) 0.0277 1.0000 Uani
C8 C 0.79457(14) 0.66505(9) 0.73973(13) 0.0312 1.0000 Uani
C9 C 0.89659(14) 0.65942(8) 0.66689(13) 0.0315 1.0000 Uani
C10 C 0.83569(15) 0.69765(9) 0.54375(15) 0.0355 1.0000 Uani
C12 C 0.85451(14) 0.57110(8) 0.49787(13) 0.0322 1.0000 Uani
C13 C 0.92201(14) 0.57662(8) 0.63664(13) 0.0300 1.0000 Uani
C14 C 0.86189(14) 0.52093(8) 0.71065(13) 0.0295 1.0000 Uani
C15 C 0.89180(16) 0.43659(8) 0.69748(14) 0.0351 1.0000 Uani
C16 C 0.81743(15) 0.38888(9) 0.76872(14) 0.0364 1.0000 Uani
C18 C 0.7680(2) 0.45269(15) 1.06512(16) 0.0545 1.0000 Uani
C20 C 0.53625(13) 0.64147(8) 0.65786(11) 0.0279 1.0000 Uani
C22 C 0.7506(2) 0.66022(13) 0.32223(17) 0.0521 1.0000 Uani
C24 C 0.50267(14) 0.70641(9) 0.58495(13) 0.0323 1.0000 Uani
C25 C 0.37347(15) 0.73818(9) 0.55130(13) 0.0336 1.0000 Uani
C26 C 0.27361(13) 0.70501(9) 0.59115(12) 0.0309 1.0000 Uani
C27 C 0.30566(15) 0.64101(9) 0.66572(13) 0.0336 1.0000 Uani
C28 C 0.43444(14) 0.60951(8) 0.69886(13) 0.0323 1.0000 Uani
C30 C 0.1078(2) 0.79636(13) 0.4847(2) 0.0556 1.0000 Uani
H41 H 0.6098(17) 0.3578(10) 0.6979(15) 0.0391 1.0000 Uiso
H51 H 0.5207(18) 0.4790(9) 0.6233(15) 0.0359 1.0000 Uiso
H52 H 0.6281(17) 0.4508(10) 0.5539(16) 0.0359 1.0000 Uiso
H81 H 0.7619(17) 0.7194(10) 0.7404(15) 0.0371 1.0000 Uiso
H82 H 0.8431(17) 0.6516(10) 0.8270(16) 0.0371 1.0000 Uiso
H91 H 0.9821(17) 0.6868(10) 0.7123(15) 0.0378 1.0000 Uiso
H131 H 1.0180(18) 0.5655(10) 0.6502(15) 0.0355 1.0000 Uiso
H141 H 0.9069(16) 0.5353(9) 0.8029(16) 0.0349 1.0000 Uiso
H151 H 0.9917(19) 0.4280(10) 0.7338(16) 0.0411 1.0000 Uiso
H152 H 0.8608(18) 0.4206(10) 0.6076(17) 0.0411 1.0000 Uiso
H161 H 0.8418(17) 0.3335(11) 0.7634(15) 0.0413 1.0000 Uiso
H181 H 0.681(2) 0.4699(12) 1.068(2) 0.0640 1.0000 Uiso
H182 H 0.833(2) 0.4913(14) 1.093(2) 0.0640 1.0000 Uiso
H183 H 0.804(2) 0.4133(13) 1.119(2) 0.0640 1.0000 Uiso
H221 H 0.817(2) 0.6740(12) 0.282(2) 0.0615 1.0000 Uiso
H222 H 0.689(2) 0.7022(14) 0.3140(19) 0.0615 1.0000 Uiso
H223 H 0.703(2) 0.6194(14) 0.282(2) 0.0615 1.0000 Uiso
H241 H 0.5710(17) 0.7315(10) 0.5542(16) 0.0396 1.0000 Uiso
H251 H 0.3560(17) 0.7833(10) 0.5023(16) 0.0404 1.0000 Uiso
H271 H 0.2364(19) 0.6202(10) 0.6963(16) 0.0410 1.0000 Uiso
H281 H 0.4562(17) 0.5643(10) 0.7530(16) 0.0384 1.0000 Uiso
H301 H 0.014(2) 0.8067(12) 0.4767(19) 0.0680 1.0000 Uiso
H302 H 0.171(2) 0.8416(14) 0.517(2) 0.0680 1.0000 Uiso
H303 H 0.117(2) 0.7814(13) 0.402(2) 0.0680 1.0000 Uiso

loop_
_atom_site_aniso_label
_atom_site_aniso_U_11
_atom_site_aniso_U_22
_atom_site_aniso_U_33
_atom_site_aniso_U_23
_atom_site_aniso_U_13
_atom_site_aniso_U_12
O17 0.0402(6) 0.0482(7) 0.0426(6) 0.0045(5) -0.0019(5) 0.0045(5)
O19 0.0380(6) 0.0623(8) 0.0470(7) 0.0129(6) 0.0105(5) -0.0027(5)
O21 0.0559(7) 0.0319(6) 0.0680(8) 0.0099(6) 0.0296(6) 0.0058(5)
O23 0.0519(7) 0.0406(6) 0.0380(6) -0.0092(5) 0.0125(5) -0.0011(5)
O29 0.0293(5) 0.0534(7) 0.0455(6) 0.0147(5) 0.0142(5) 0.0072(5)
N2 0.0384(7) 0.0395(7) 0.0298(6) 0.0060(5) 0.0058(5) -0.0047(5)
N11 0.0370(7) 0.0374(7) 0.0353(6) 0.0059(5) 0.0123(5) 0.0008(5)
C1 0.0423(8) 0.0273(7) 0.0347(7) 0.0054(6) 0.0054(6) -0.0005(6)
C3 0.0377(8) 0.0339(8) 0.0352(7) 0.0102(6) 0.0041(6) -0.0056(6)
C4 0.0384(8) 0.0265(7) 0.0330(7) 0.0020(6) 0.0005(6) -0.0068(6)
C5 0.0350(7) 0.0290(7) 0.0255(6) 0.0003(5) 0.0030(5) -0.0024(5)
C6 0.0296(6) 0.0292(7) 0.0212(6) 0.0007(5) 0.0059(5) -0.0013(5)
C7 0.0302(7) 0.0285(7) 0.0245(6) -0.0003(5) 0.0087(5) -0.0017(5)
C8 0.0305(7) 0.0301(7) 0.0321(7) -0.0056(6) 0.0089(5) -0.0011(5)
C9 0.0286(7) 0.0282(7) 0.0380(7) -0.0049(6) 0.0108(5) -0.0040(5)
C10 0.0328(7) 0.0306(7) 0.0483(8) 0.0026(6) 0.0200(6) -0.0016(6)
C12 0.0310(7) 0.0331(7) 0.0340(7) -0.0015(6) 0.0123(5) -0.0018(6)
C13 0.0276(7) 0.0287(7) 0.0327(7) -0.0020(5) 0.0079(5) -0.0002(5)
C14 0.0307(7) 0.0275(7) 0.0292(6) -0.0005(5) 0.0077(5) 0.0015(5)
C15 0.0370(8) 0.0293(7) 0.0366(8) -0.0004(6) 0.0080(6) 0.0042(6)
C16 0.0416(8) 0.0250(7) 0.0370(8) 0.0014(6) 0.0044(6) 0.0012(6)
C18 0.0546(11) 0.0764(14) 0.0293(8) 0.0027(8) 0.0086(8) -0.0027(10)
C20 0.0299(7) 0.0282(7) 0.0263(6) -0.0035(5) 0.0097(5) -0.0013(5)
C22 0.0567(11) 0.0587(12) 0.0384(9) 0.0122(8) 0.0115(8) 0.0024(9)
C24 0.0310(7) 0.0344(7) 0.0339(7) 0.0048(6) 0.0138(6) -0.0011(6)
C25 0.0335(7) 0.0335(8) 0.0345(7) 0.0083(6) 0.0118(6) 0.0029(6)
C26 0.0264(6) 0.0378(8) 0.0285(6) 0.0003(6) 0.0086(5) 0.0005(5)
C27 0.0315(7) 0.0375(8) 0.0336(7) 0.0033(6) 0.0128(6) -0.0045(6)
C28 0.0353(7) 0.0309(7) 0.0298(7) 0.0029(6) 0.0088(5) -0.0014(6)
C30 0.0388(9) 0.0668(12) 0.0648(12) 0.0294(10) 0.0217(9) 0.0194(9)

loop_
_atom_type_symbol
_atom_type_scat_dispersion_real
_atom_type_scat_dispersion_imag
_atom_type_scat_Cromer_Mann_a1
_atom_type_scat_Cromer_Mann_b1
_atom_type_scat_Cromer_Mann_a2
_atom_type_scat_Cromer_Mann_b2
_atom_type_scat_Cromer_Mann_a3
_atom_type_scat_Cromer_Mann_b3
_atom_type_scat_Cromer_Mann_a4
_atom_type_scat_Cromer_Mann_b4
_atom_type_scat_Cromer_Mann_c
_atom_type_scat_source
C 0.0033 0.0016 2.3100 20.8439 1.0200 10.2075 1.5886 0.5687 0.8650 51.6512 0.2156 'International Tables Vol C 4.2.6.8 and 6.1.1.4'
H 0.0000 0.0000 0.4930 10.5109 0.3229 26.1257 0.1402 3.1424 0.0408 57.7998 0.0030 'International Tables Vol C 4.2.6.8 and 6.1.1.4'
N 0.0061 0.0033 12.2126 0.0057 3.1322 9.8933 2.0125 28.9975 1.1663 0.5826 -11.5290 'International Tables Vol C 4.2.6.8 and 6.1.1.4'
O 0.0106 0.0060 3.0485 13.2771 2.2868 5.7011 1.5463 0.3239 0.8670 32.9089 0.2508 'International Tables Vol C 4.2.6.8 and 6.1.1.4'

loop_
_exptl_crystal_face_index_h
_exptl_crystal_face_index_k
_exptl_crystal_face_index_l
_exptl_crystal_face_perp_dist
0 1 0 0.020
0 -1 0 0.110
0 0 1 0.150
1 0 -1 0.110
-1 0 1 0.090
0 -2 -1 0.150
0 2 -1 0.080

loop_
_geom_angle_atom_site_label_1
_geom_angle_atom_site_label_2
_geom_angle_atom_site_label_3
_geom_angle
_geom_angle_publ_flag
C26 O29 C30 117.04(12) yes
C1 N2 C3 113.37(13) yes
C1 N2 C18 123.39(14) yes
C3 N2 C18 123.02(15) yes
C10 N11 C12 113.10(12) yes
C10 N11 C22 123.59(14) yes
C12 N11 C22 123.24(14) yes
N2 C1 O17 124.27(15) yes
N2 C1 C16 108.75(13) yes
O17 C1 C16 126.98(15) yes
N2 C3 O19 124.10(15) yes
N2 C3 C4 108.28(13) yes
O19 C3 C4 127.56(14) yes
C3 C4 C5 109.23(12) yes
C3 C4 C16 105.08(12) yes
C5 C4 C16 112.78(12) yes
C3 C4 H41 106.6(10) no
C5 C4 H41 110.4(10) no
C16 C4 H41 112.4(10) no
C4 C5 C6 109.73(11) yes
C4 C5 H51 106.6(9) no
C6 C5 H51 114.9(9) no
C4 C5 H52 107.7(10) no
C6 C5 H52 109.2(10) no
H51 C5 H52 108.5(13) no
C5 C6 C7 128.60(13) yes
C5 C6 C14 114.85(12) yes
C7 C6 C14 116.52(12) yes
C6 C7 C8 115.45(12) yes
C6 C7 C20 126.70(12) yes
C8 C7 C20 117.83(12) yes
C7 C8 C9 111.78(11) yes
C7 C8 H81 111.6(10) no
C9 C8 H81 110.6(9) no
C7 C8 H82 108.2(10) no
C9 C8 H82 108.2(9) no
H81 C8 H82 106.3(14) no
C8 C9 C10 108.73(11) yes
C8 C9 C13 112.25(12) yes
C10 C9 C13 105.12(12) yes
C8 C9 H91 109.6(9) no
C10 C9 H91 108.3(10) no
C13 C9 H91 112.7(10) no
C9 C10 N11 108.84(12) yes
C9 C10 O21 126.78(15) yes
N11 C10 O21 124.32(15) yes
N11 C12 O23 123.43(14) yes
N11 C12 C13 108.32(12) yes
O23 C12 C13 128.25(13) yes
C9 C13 C12 103.92(12) yes
C9 C13 C14 110.21(11) yes
C12 C13 C14 113.54(11) yes
C9 C13 H131 113.1(10) no
C12 C13 H131 105.1(10) no
C14 C13 H131 110.8(10) no
C13 C14 C6 108.23(11) yes
C13 C14 C15 115.26(12) yes
C6 C14 C15 112.87(12) yes
C13 C14 H141 105.9(9) no
C6 C14 H141 106.9(9) no
C15 C14 H141 107.1(9) no
C14 C15 C16 108.83(12) yes
C14 C15 H151 108.7(10) no
C16 C15 H151 109.1(10) no
C14 C15 H152 111.0(10) no
C16 C15 H152 109.7(10) no
H151 C15 H152 109.5(14) no
C4 C16 C15 113.52(12) yes
C4 C16 C1 104.16(12) yes
C15 C16 C1 110.98(13) yes
C4 C16 H161 113.9(10) no
C15 C16 H161 108.3(10) no
C1 C16 H161 105.7(10) no
N2 C18 H181 110.0(13) no
N2 C18 H182 110.3(13) no
H181 C18 H182 109.7(19) no
N2 C18 H183 110.6(14) no
H181 C18 H183 113.2(19) no
H182 C18 H183 102.8(19) no
C7 C20 C24 119.67(12) yes
C7 C20 C28 123.12(13) yes
C24 C20 C28 117.20(13) yes
N11 C22 H221 111.9(12) no
N11 C22 H222 109.0(12) no
H221 C22 H222 108.4(18) no
N11 C22 H223 111.0(14) no
H221 C22 H223 108.1(18) no
H222 C22 H223 108.3(19) no
C20 C24 C25 122.12(13) yes
C20 C24 H241 120.5(10) no
C25 C24 H241 117.4(10) no
C24 C25 C26 119.79(13) yes
C24 C25 H251 118.9(10) no
C26 C25 H251 121.3(10) no
C25 C26 O29 124.61(13) yes
C25 C26 C27 119.01(13) yes
O29 C26 C27 116.38(12) yes
C26 C27 C28 120.98(13) yes
C26 C27 H271 118.0(11) no
C28 C27 H271 121.0(11) no
C20 C28 C27 120.88(13) yes
C20 C28 H281 119.0(10) no
C27 C28 H281 120.1(10) no
O29 C30 H301 105.1(13) no
O29 C30 H302 112.6(13) no
H301 C30 H302 113.7(18) no
O29 C30 H303 107.7(13) no
H301 C30 H303 110.5(18) no
H302 C30 H303 107.1(18) no

loop_
_geom_bond_atom_site_label_1
_geom_bond_atom_site_label_2
_geom_bond_distance
_geom_bond_publ_flag
O17 C1 1.2142(19) yes
O19 C3 1.207(2) yes
O21 C10 1.2171(18) yes
O23 C12 1.2078(18) yes
O29 C26 1.3714(16) yes
O29 C30 1.425(2) yes
N2 C1 1.379(2) yes
N2 C3 1.3820(19) yes
N2 C18 1.451(2) yes
N11 C10 1.373(2) yes
N11 C12 1.3893(19) yes
N11 C22 1.459(2) yes
C1 C16 1.524(2) yes
C3 C4 1.517(2) yes
C4 C5 1.544(2) yes
C4 C16 1.538(2) yes
C4 H41 0.986(18) no
C5 C6 1.5119(19) yes
C5 H51 1.001(17) no
C5 H52 1.018(17) no
C6 C7 1.3385(19) yes
C6 C14 1.5220(19) yes
C7 C8 1.5220(19) yes
C7 C20 1.4881(18) yes
C8 C9 1.5457(19) yes
C8 H81 1.013(17) no
C8 H82 0.995(17) no
C9 C10 1.508(2) yes
C9 C13 1.536(2) yes
C9 H91 0.998(17) no
C12 C13 1.524(2) yes
C13 C14 1.5491(19) yes
C13 H131 0.978(17) no
C14 C15 1.530(2) yes
C14 H141 1.041(17) no
C15 C16 1.537(2) yes
C15 H151 0.998(18) no
C15 H152 1.016(18) no
C16 H161 1.011(18) no
C18 H181 0.97(2) no
C18 H182 0.94(2) no
C18 H183 0.92(2) no
C20 C24 1.390(2) yes
C20 C28 1.4028(19) yes
C22 H221 0.97(2) no
C22 H222 0.96(2) no
C22 H223 0.91(2) no
C24 C25 1.389(2) yes
C24 H241 0.991(17) no
C25 C26 1.3865(19) yes
C25 H251 0.954(18) no
C26 C27 1.386(2) yes
C27 C28 1.384(2) yes
C27 H271 0.966(18) no
C28 H281 0.989(18) no
C30 H301 0.97(2) no
C30 H302 1.02(2) no
C30 H303 1.02(2) no

loop_
_geom_contact_atom_site_label_1
_geom_contact_atom_site_label_2
_geom_contact_distance
_geom_contact_site_symmetry_2
_geom_contact_publ_flag
O17 C25 3.348(2) 3_646 no
O17 O17 3.365(2) 2_767 no
O17 C24 3.572(2) 3_646 no
O17 C8 3.578(2) 2_767 no
O19 C22 3.447(2) 2_666 no
O19 O21 3.588(2) 3_646 no
O21 N2 3.053(2) 3_656 no
O21 C3 3.164(2) 3_656 no
O21 C1 3.329(2) 3_656 no
O21 C30 3.378(3) 1_655 no
O21 O29 3.455(2) 1_655 no
O21 C18 3.473(3) 3_656 no
O23 C27 3.150(2) 2_666 no
O23 C13 3.281(2) 2_766 no
O23 O23 3.282(2) 2_766 no
O23 C12 3.399(2) 2_766 no
O23 C28 3.509(2) 2_666 no
O29 C10 3.184(2) 1_455 no
O29 C9 3.388(2) 1_455 no
O29 C22 3.394(2) 4_465 no
O29 N11 3.588(2) 1_455 no
C5 C5 3.461(3) 2_666 no
C10 C30 3.557(3) 1_655 no
C28 C30 3.599(2) 4_565 no

loop_
_geom_torsion_atom_site_label_1
_geom_torsion_atom_site_label_2
_geom_torsion_atom_site_label_3
_geom_torsion_atom_site_label_4
_geom_torsion
_geom_torsion_publ_flag
O17 C1 N2 C3 -176.7(2) no
O17 C1 N2 C18 -1.9(3) no
O17 C1 C16 C4 -179.4(2) no
O17 C1 C16 C15 -56.9(2) no
O19 C3 N2 C1 176.6(2) no
O19 C3 N2 C18 1.8(3) no
O19 C3 C4 C5 61.8(2) no
O19 C3 C4 C16 -177.0(2) no
O21 C10 N11 C12 -177.4(2) no
O21 C10 N11 C22 -0.5(3) no
O21 C10 C9 C8 62.1(2) no
O21 C10 C9 C13 -177.5(2) no
O23 C12 N11 C10 175.4(2) no
O23 C12 N11 C22 -1.5(3) no
O23 C12 C13 C9 -172.6(2) no
O23 C12 C13 C14 -52.8(2) no
O29 C26 C25 C24 179.8(1) no
O29 C26 C27 C28 180.0(1) no
N2 C1 C16 C4 0.3(2) no
N2 C1 C16 C15 122.8(1) no
N2 C3 C4 C5 -115.5(1) no
N2 C3 C4 C16 5.8(2) no
N11 C10 C9 C8 -115.1(1) no
N11 C10 C9 C13 5.3(2) no
N11 C12 C13 C9 8.1(2) no
N11 C12 C13 C14 127.9(1) no
C1 N2 C3 C4 -6.0(2) no
C1 C16 C4 C3 -3.5(2) no
C1 C16 C4 C5 115.3(1) no
C1 C16 C15 C14 -61.4(1) no
C3 N2 C1 C16 3.6(2) no
C3 C4 C5 C6 68.2(2) no
C3 C4 C16 C15 -124.4(1) no
C4 C3 N2 C18 179.2(2) no
C4 C5 C6 C7 -128.4(2) no
C4 C5 C6 C14 53.4(2) no
C4 C16 C15 C14 55.5(2) no
C5 C4 C16 C15 -5.5(2) no
C5 C6 C7 C8 179.3(1) no
C5 C6 C7 C20 -2.5(2) no
C5 C6 C14 C13 125.9(1) no
C5 C6 C14 C15 -2.9(2) no
C6 C5 C4 C16 -48.2(2) no
C6 C7 C8 C9 51.3(2) no
C6 C7 C20 C24 -129.9(2) no
C6 C7 C20 C28 51.4(2) no
C6 C14 C13 C9 57.9(1) no
C6 C14 C13 C12 -58.2(2) no
C6 C14 C15 C16 -51.0(1) no
C7 C6 C14 C13 -52.5(2) no
C7 C6 C14 C15 178.7(1) no
C7 C8 C9 C10 74.8(1) no
C7 C8 C9 C13 -41.1(1) no
C7 C20 C24 C25 179.9(1) no
C7 C20 C28 C27 179.9(1) no
C8 C7 C6 C14 -2.6(2) no
C8 C7 C20 C24 48.3(2) no
C8 C7 C20 C28 -130.4(1) no
C8 C9 C13 C12 110.2(1) no
C8 C9 C13 C14 -11.8(1) no
C9 C8 C7 C20 -127.1(1) no
C9 C10 N11 C12 -0.1(2) no
C9 C10 N11 C22 176.8(2) no
C9 C13 C14 C15 -174.7(1) no
C10 N11 C12 C13 -5.3(2) no
C10 C9 C13 C12 -7.9(2) no
C10 C9 C13 C14 -129.9(1) no
C12 C13 C14 C15 69.2(1) no
C13 C12 N11 C22 177.9(2) no
C13 C14 C15 C16 -176.1(1) no
C14 C6 C7 C20 175.6(1) no
C16 C1 N2 C18 178.4(2) no
C20 C24 C25 C26 0.2(2) no
C20 C28 C27 C26 -0.0(2) no
C24 C20 C28 C27 1.1(2) no
C24 C25 C26 C27 0.9(2) no
C25 C24 C20 C28 -1.2(2) no
C25 C26 O29 C30 2.6(2) no
C25 C26 C27 C28 -1.0(2) no
C27 C26 O29 C30 -178.5(1) no
